data_4337962
loop_
_publ_author_name
'Hering, Christian'
'Hertrich, Maximilian'
'Schulz, Axel'
'Villinger, Alexander'

_publ_section_title
;
 Azidophosphenium Cations: Versatile Reagents in Inorganic Synthesis.
;
_journal_issue 7
_journal_name_full 'Inorganic chemistry'
_journal_page_first 3880
_journal_paper_doi 10.1021/ic500332s
_journal_volume 53
_journal_year 2014
_chemical_formula_moiety 'C12 H28 Cl3 N3 P2'
_chemical_formula_sum 'C12 H28 Cl3 N3 P2'
_chemical_formula_weight 382.66
_chemical_name_systematic
;
 ?
;
_space_group_IT_number 4
_symmetry_cell_setting monoclinic
_symmetry_Int_Tables_number 4
_symmetry_space_group_name_Hall 'P 2yb'
_symmetry_space_group_name_H-M 'P 1 21 1'
_atom_sites_solution_hydrogens geom
_atom_sites_solution_primary direct
_atom_sites_solution_secondary difmap
_audit_creation_method SHELXL-97
_cell_angle_alpha 90.00
_cell_angle_beta 92.224(6)
_cell_angle_gamma 90.00
_cell_formula_units_Z 2
_cell_length_a 7.5887(7)
_cell_length_b 12.6369(12)
_cell_length_c 10.2193(10)
_cell_measurement_reflns_used 882
_cell_measurement_temperature 173(2)
_cell_measurement_theta_max 35.959
_cell_measurement_theta_min 5.129
_cell_volume 979.27(16)
_computing_cell_refinement 'Bruker Apex V7.51A'
_computing_data_collection 'Bruker Apex V7.51A'
_computing_data_reduction 'Bruker SAINT'
_computing_molecular_graphics 'ORTEP-3v2.01 (Farrugia, 1997)'
_computing_publication_material SHELXL-97
_computing_structure_refinement 'SHELXL-97 (Sheldrick, 1997)'
_computing_structure_solution 'SHELXS-97 (Sheldrick, 1997)'
_diffrn_ambient_temperature 173(2)
_diffrn_measured_fraction_theta_full 0.999
_diffrn_measured_fraction_theta_max 0.999
_diffrn_measurement_device_type 'Bruker Apex Kappa II-CCD-diffractometer'
_diffrn_measurement_method 'phi and omega scans'
_diffrn_radiation_monochromator graphite
_diffrn_radiation_source 'sealed tube'
_diffrn_radiation_type MoK\a
_diffrn_radiation_wavelength 0.71073
_diffrn_reflns_av_R_equivalents 0.0718
_diffrn_reflns_av_sigmaI/netI 0.1079
_diffrn_reflns_limit_h_max 9
_diffrn_reflns_limit_h_min -9
_diffrn_reflns_limit_k_max 15
_diffrn_reflns_limit_k_min -15
_diffrn_reflns_limit_l_max 12
_diffrn_reflns_limit_l_min -12
_diffrn_reflns_number 8272
_diffrn_reflns_theta_full 25.50
_diffrn_reflns_theta_max 25.50
_diffrn_reflns_theta_min 1.99
_exptl_absorpt_coefficient_mu 0.627
_exptl_absorpt_correction_T_max 0.9634
_exptl_absorpt_correction_T_min 0.8956
_exptl_absorpt_correction_type multi-scan
_exptl_absorpt_process_details '(SADABS; Sheldrick, 2004)'
_exptl_crystal_colour colourless
_exptl_crystal_density_diffrn 1.298
_exptl_crystal_density_method 'not measured'
_exptl_crystal_description block
_exptl_crystal_F_000 404
_exptl_crystal_size_max 0.18
_exptl_crystal_size_mid 0.16
_exptl_crystal_size_min 0.06
_refine_diff_density_max 0.359
_refine_diff_density_min -0.358
_refine_diff_density_rms 0.075
_refine_ls_abs_structure_details 'Flack H D (1983), Acta Cryst. A39, 876-881'
_refine_ls_abs_structure_Flack 0.06(10)
_refine_ls_extinction_method none
_refine_ls_goodness_of_fit_ref 1.025
_refine_ls_hydrogen_treatment constr
_refine_ls_matrix_type full
_refine_ls_number_parameters 189
_refine_ls_number_reflns 3252
_refine_ls_number_restraints 1
_refine_ls_restrained_S_all 1.025
_refine_ls_R_factor_all 0.0953
_refine_ls_R_factor_gt 0.0518
_refine_ls_shift/su_max 0.000
_refine_ls_shift/su_mean 0.000
_refine_ls_structure_factor_coef Fsqd
_refine_ls_weighting_details 'calc w=1/[\s^2^(Fo^2^)+(0.0222P)^2^+0.0000P] where P=(Fo^2^+2Fc^2^)/3'
_refine_ls_weighting_scheme calc
_refine_ls_wR_factor_gt 0.0763
_refine_ls_wR_factor_ref 0.0902
_reflns_number_gt 2231
_reflns_number_total 3252
_reflns_threshold_expression >2\s(I)
_cod_data_source_file ic500332s_si_001.cif
_cod_data_source_block ch340_iPr2NPClNP(Cl)2NiPr2_7[Cl]
_cod_depositor_comments 'Adding full bibliography for 4337958--4337967.cif.'
_cod_original_sg_symbol_H-M 'P 21'
_cod_database_code 4337962

loop_
_symmetry_equiv_pos_as_xyz
'x, y, z'
'-x, y+1/2, -z'

loop_
_atom_site_label
_atom_site_type_symbol
_atom_site_fract_x
_atom_site_fract_y
_atom_site_fract_z
_atom_site_U_iso_or_equiv
_atom_site_adp_type
_atom_site_occupancy
_atom_site_symmetry_multiplicity
_atom_site_calc_flag
_atom_site_refinement_flags
P1 P 0.92634(17) 0.24694(11) 0.88576(13) 0.0273(3) Uani 1 1 d .
P2 P 0.82457(17) 0.21725(11) 0.60608(13) 0.0287(4) Uani 1 1 d .
Cl1 Cl 0.70653(17) 0.19443(12) 1.00523(13) 0.0428(4) Uani 1 1 d .
Cl2 Cl 0.9392(2) 0.32780(14) 0.49478(15) 0.0631(5) Uani 1 1 d .
Cl3 Cl 0.99471(18) 0.09504(13) 0.57927(15) 0.0541(5) Uani 1 1 d .
N1 N 0.9491(5) 0.3728(3) 0.9216(4) 0.0219(10) Uani 1 1 d .
N2 N 0.8077(5) 0.2518(3) 0.7459(4) 0.0274(10) Uani 1 1 d .
N3 N 0.6415(4) 0.1885(3) 0.5308(4) 0.0260(10) Uani 1 1 d .
C1 C 1.0847(6) 0.4041(4) 1.0244(5) 0.0282(13) Uani 1 1 d .
H1 H 1.0822 0.4831 1.0306 0.034 Uiso 1 1 calc R
C2 C 1.2681(6) 0.3733(5) 0.9849(5) 0.0423(16) Uani 1 1 d .
H2A H 1.2912 0.4041 0.8992 0.063 Uiso 1 1 calc R
H2B H 1.2765 0.2960 0.9796 0.063 Uiso 1 1 calc R
H2C H 1.3553 0.3997 1.0502 0.063 Uiso 1 1 calc R
C3 C 1.0480(7) 0.3611(5) 1.1596(5) 0.0456(17) Uani 1 1 d .
H3A H 1.0538 0.2837 1.1582 0.068 Uiso 1 1 calc R
H3B H 0.9302 0.3835 1.1844 0.068 Uiso 1 1 calc R
H3C H 1.1363 0.3886 1.2234 0.068 Uiso 1 1 calc R
C4 C 0.8208(7) 0.4552(4) 0.8810(5) 0.0324(14) Uani 1 1 d .
H4 H 0.7277 0.4201 0.8243 0.039 Uiso 1 1 calc R
C5 C 0.7282(7) 0.5066(5) 0.9948(5) 0.0489(18) Uani 1 1 d .
H5A H 0.8134 0.5487 1.0471 0.073 Uiso 1 1 calc R
H5B H 0.6786 0.4514 1.0498 0.073 Uiso 1 1 calc R
H5C H 0.6333 0.5526 0.9604 0.073 Uiso 1 1 calc R
C6 C 0.9094(8) 0.5379(4) 0.7968(5) 0.0484(17) Uani 1 1 d .
H6A H 0.9585 0.5034 0.7205 0.073 Uiso 1 1 calc R
H6B H 1.0044 0.5726 0.8485 0.073 Uiso 1 1 calc R
H6C H 0.8222 0.5909 0.7674 0.073 Uiso 1 1 calc R
C7 C 0.6330(7) 0.1704(5) 0.3845(5) 0.0379(15) Uani 1 1 d .
H7 H 0.7517 0.1884 0.3516 0.045 Uiso 1 1 calc R
C8 C 0.5970(7) 0.0566(4) 0.3492(5) 0.0447(16) Uani 1 1 d .
H8A H 0.4794 0.0368 0.3771 0.067 Uiso 1 1 calc R
H8B H 0.6857 0.0113 0.3934 0.067 Uiso 1 1 calc R
H8C H 0.6026 0.0477 0.2542 0.067 Uiso 1 1 calc R
C9 C 0.5014(7) 0.2481(5) 0.3213(5) 0.0527(17) Uani 1 1 d .
H9A H 0.5428 0.3206 0.3367 0.079 Uiso 1 1 calc R
H9B H 0.3861 0.2388 0.3597 0.079 Uiso 1 1 calc R
H9C H 0.4907 0.2347 0.2269 0.079 Uiso 1 1 calc R
C10 C 0.4805(6) 0.1590(4) 0.6024(5) 0.0325(14) Uani 1 1 d .
H10 H 0.3897 0.1375 0.5340 0.039 Uiso 1 1 calc R
C11 C 0.4037(6) 0.2523(5) 0.6733(5) 0.059(2) Uani 1 1 d .
H11A H 0.4846 0.2736 0.7455 0.088 Uiso 1 1 calc R
H11B H 0.2899 0.2322 0.7081 0.088 Uiso 1 1 calc R
H11C H 0.3867 0.3115 0.6122 0.088 Uiso 1 1 calc R
C12 C 0.5109(8) 0.0632(5) 0.6899(6) 0.0550(19) Uani 1 1 d .
H12A H 0.3977 0.0381 0.7207 0.083 Uiso 1 1 calc R
H12B H 0.5880 0.0829 0.7652 0.083 Uiso 1 1 calc R
H12C H 0.5668 0.0069 0.6402 0.083 Uiso 1 1 calc R

loop_
_atom_site_aniso_label
_atom_site_aniso_U_11
_atom_site_aniso_U_22
_atom_site_aniso_U_33
_atom_site_aniso_U_23
_atom_site_aniso_U_13
_atom_site_aniso_U_12
P1 0.0275(8) 0.0249(8) 0.0292(8) -0.0024(7) -0.0010(6) 0.0015(7)
P2 0.0291(8) 0.0287(9) 0.0284(8) -0.0051(7) 0.0022(6) -0.0058(7)
Cl1 0.0425(8) 0.0488(11) 0.0372(9) 0.0081(7) 0.0038(7) -0.0125(8)
Cl2 0.0772(12) 0.0682(13) 0.0440(9) 0.0096(10) 0.0048(9) -0.0436(10)
Cl3 0.0345(9) 0.0597(12) 0.0677(11) -0.0295(10) -0.0042(8) 0.0106(8)
N1 0.020(2) 0.019(3) 0.026(2) 0.000(2) -0.0073(18) 0.0015(19)
N2 0.031(2) 0.027(3) 0.024(2) -0.008(2) -0.0043(18) -0.001(2)
N3 0.026(2) 0.029(3) 0.023(2) -0.001(2) -0.0038(18) -0.006(2)
C1 0.027(3) 0.031(3) 0.026(3) 0.001(3) -0.006(3) -0.008(3)
C2 0.023(3) 0.056(4) 0.048(4) -0.004(3) -0.002(3) -0.006(3)
C3 0.049(4) 0.062(5) 0.025(3) -0.001(3) -0.006(3) -0.003(3)
C4 0.033(3) 0.026(3) 0.038(4) 0.003(3) -0.008(3) -0.001(3)
C5 0.030(3) 0.056(5) 0.060(5) -0.017(4) -0.004(3) 0.010(3)
C6 0.066(4) 0.026(4) 0.051(4) 0.011(3) -0.014(3) -0.003(3)
C7 0.044(4) 0.051(4) 0.019(3) -0.011(3) -0.001(3) -0.006(3)
C8 0.053(4) 0.039(4) 0.042(4) -0.017(3) -0.003(3) 0.003(3)
C9 0.074(4) 0.049(4) 0.034(4) 0.000(3) -0.008(3) 0.007(4)
C10 0.025(3) 0.041(4) 0.031(3) -0.006(3) 0.000(3) -0.008(3)
C11 0.035(3) 0.080(5) 0.063(5) -0.028(4) 0.013(3) 0.005(4)
C12 0.054(4) 0.057(5) 0.055(4) 0.016(4) 0.003(3) -0.032(4)

loop_
_atom_type_symbol
_atom_type_description
_atom_type_scat_dispersion_real
_atom_type_scat_dispersion_imag
_atom_type_scat_source
C C 0.0033 0.0016 'International Tables Vol C Tables 4.2.6.8 and 6.1.1.4'
H H 0.0000 0.0000 'International Tables Vol C Tables 4.2.6.8 and 6.1.1.4'
N N 0.0061 0.0033 'International Tables Vol C Tables 4.2.6.8 and 6.1.1.4'
P P 0.1023 0.0942 'International Tables Vol C Tables 4.2.6.8 and 6.1.1.4'
Cl Cl 0.1484 0.1585 'International Tables Vol C Tables 4.2.6.8 and 6.1.1.4'

loop_
_geom_angle_atom_site_label_1
_geom_angle_atom_site_label_2
_geom_angle_atom_site_label_3
_geom_angle
N1 P1 N2 101.8(2)
N1 P1 Cl1 104.08(16)
N2 P1 Cl1 95.24(15)
N2 P2 N3 114.7(2)
N2 P2 Cl2 112.85(19)
N3 P2 Cl2 105.71(16)
N2 P2 Cl3 115.17(18)
N3 P2 Cl3 107.77(17)
Cl2 P2 Cl3 99.17(9)
C4 N1 C1 116.1(4)
C4 N1 P1 124.0(3)
C1 N1 P1 118.5(3)
P2 N2 P1 138.1(3)
C10 N3 C7 116.2(4)
C10 N3 P2 122.1(3)
C7 N3 P2 120.8(3)
N1 C1 C2 111.0(4)
N1 C1 C3 113.5(4)
C2 C1 C3 110.7(4)
N1 C1 H1 107.1
C2 C1 H1 107.1
C3 C1 H1 107.1
C1 C2 H2A 109.5
C1 C2 H2B 109.5
H2A C2 H2B 109.5
C1 C2 H2C 109.5
H2A C2 H2C 109.5
H2B C2 H2C 109.5
C1 C3 H3A 109.5
C1 C3 H3B 109.5
H3A C3 H3B 109.5
C1 C3 H3C 109.5
H3A C3 H3C 109.5
H3B C3 H3C 109.5
N1 C4 C5 113.9(5)
N1 C4 C6 110.0(4)
C5 C4 C6 111.3(5)
N1 C4 H4 107.1
C5 C4 H4 107.1
C6 C4 H4 107.1
C4 C5 H5A 109.5
C4 C5 H5B 109.5
H5A C5 H5B 109.5
C4 C5 H5C 109.5
H5A C5 H5C 109.5
H5B C5 H5C 109.5
C4 C6 H6A 109.5
C4 C6 H6B 109.5
H6A C6 H6B 109.5
C4 C6 H6C 109.5
H6A C6 H6C 109.5
H6B C6 H6C 109.5
C8 C7 N3 112.5(5)
C8 C7 C9 113.8(4)
N3 C7 C9 108.9(4)
C8 C7 H7 107.1
N3 C7 H7 107.1
C9 C7 H7 107.1
C7 C8 H8A 109.5
C7 C8 H8B 109.5
H8A C8 H8B 109.5
C7 C8 H8C 109.5
H8A C8 H8C 109.5
H8B C8 H8C 109.5
C7 C9 H9A 109.5
C7 C9 H9B 109.5
H9A C9 H9B 109.5
C7 C9 H9C 109.5
H9A C9 H9C 109.5
H9B C9 H9C 109.5
N3 C10 C11 112.2(4)
N3 C10 C12 112.2(4)
C11 C10 C12 113.1(4)
N3 C10 H10 106.2
C11 C10 H10 106.2
C12 C10 H10 106.2
C10 C11 H11A 109.5
C10 C11 H11B 109.5
H11A C11 H11B 109.5
C10 C11 H11C 109.5
H11A C11 H11C 109.5
H11B C11 H11C 109.5
C10 C12 H12A 109.5
C10 C12 H12B 109.5
H12A C12 H12B 109.5
C10 C12 H12C 109.5
H12A C12 H12C 109.5
H12B C12 H12C 109.5

loop_
_geom_bond_atom_site_label_1
_geom_bond_atom_site_label_2
_geom_bond_distance
P1 N1 1.640(4)
P1 N2 1.660(4)
P1 Cl1 2.2071(18)
P2 N2 1.504(4)
P2 N3 1.603(4)
P2 Cl2 2.020(2)
P2 Cl3 2.0383(19)
N1 C4 1.474(6)
N1 C1 1.495(6)
N3 C10 1.496(6)
N3 C7 1.511(6)
C1 C2 1.515(6)
C1 C3 1.521(6)
C1 H1 1.0000
C2 H2A 0.9800
C2 H2B 0.9800
C2 H2C 0.9800
C3 H3A 0.9800
C3 H3B 0.9800
C3 H3C 0.9800
C4 C5 1.526(7)
C4 C6 1.526(7)
C4 H4 1.0000
C5 H5A 0.9800
C5 H5B 0.9800
C5 H5C 0.9800
C6 H6A 0.9800
C6 H6B 0.9800
C6 H6C 0.9800
C7 C8 1.504(7)
C7 C9 1.526(7)
C7 H7 1.0000
C8 H8A 0.9800
C8 H8B 0.9800
C8 H8C 0.9800
C9 H9A 0.9800
C9 H9B 0.9800
C9 H9C 0.9800
C10 C11 1.512(7)
C10 C12 1.517(7)
C10 H10 1.0000
C11 H11A 0.9800
C11 H11B 0.9800
C11 H11C 0.9800
C12 H12A 0.9800
C12 H12B 0.9800
C12 H12C 0.9800

loop_
_geom_torsion_atom_site_label_1
_geom_torsion_atom_site_label_2
_geom_torsion_atom_site_label_3
_geom_torsion_atom_site_label_4
_geom_torsion
N2 P1 N1 C4 28.4(4)
Cl1 P1 N1 C4 -70.1(4)
N2 P1 N1 C1 -165.4(3)
Cl1 P1 N1 C1 96.0(3)
N3 P2 N2 P1 149.7(4)
Cl2 P2 N2 P1 -89.1(4)
Cl3 P2 N2 P1 23.8(5)
N1 P1 N2 P2 120.2(4)
Cl1 P1 N2 P2 -134.2(4)
N2 P2 N3 C10 -21.7(5)
Cl2 P2 N3 C10 -146.7(4)
Cl3 P2 N3 C10 108.0(4)
N2 P2 N3 C7 169.7(4)
Cl2 P2 N3 C7 44.7(4)
Cl3 P2 N3 C7 -60.6(4)
C4 N1 C1 C2 -131.2(5)
P1 N1 C1 C2 61.5(5)
C4 N1 C1 C3 103.4(5)
P1 N1 C1 C3 -63.9(5)
C1 N1 C4 C5 -52.4(6)
P1 N1 C4 C5 114.0(5)
C1 N1 C4 C6 73.3(5)
P1 N1 C4 C6 -120.2(4)
C10 N3 C7 C8 -58.5(6)
P2 N3 C7 C8 110.8(4)
C10 N3 C7 C9 68.6(6)
P2 N3 C7 C9 -122.1(4)
C7 N3 C10 C11 -120.6(5)
P2 N3 C10 C11 70.3(5)
C7 N3 C10 C12 110.8(5)
P2 N3 C10 C12 -58.3(6)
